data_7212064
loop_
_publ_author_name
'Zhang, Zhen-Jie'
'Zhang, Shi-Yuan'
'Li, Yi'
'Niu, Zheng'
'Shi, Wei'
'Cheng, Peng'

_publ_section_title
;
 Systematic investigation of the lanthanide coordination polymers with
 \g-pyrone-2,6-dicarboxylic acid
;
_journal_issue 6
_journal_name_full CrystEngComm
_journal_page_first 1809
_journal_paper_doi 10.1039/b919056b
_journal_volume 12
_journal_year 2010
_chemical_formula_sum 'C16 H26 O27 Yb2'
_chemical_formula_weight 996.45
_chemical_name_systematic
;
?
;
_space_group_IT_number 2
_symmetry_cell_setting triclinic
_symmetry_space_group_name_Hall '-P 1'
_symmetry_space_group_name_H-M 'P -1'
_atom_sites_solution_hydrogens geom
_atom_sites_solution_primary direct
_atom_sites_solution_secondary difmap
_audit_creation_method SHELXL-97
_cell_angle_alpha 86.68(3)
_cell_angle_beta 80.69(3)
_cell_angle_gamma 77.65(3)
_cell_formula_units_Z 2
_cell_length_a 7.4895(15)
_cell_length_b 11.093(2)
_cell_length_c 16.875(3)
_cell_measurement_reflns_used 4711
_cell_measurement_temperature 113(2)
_cell_measurement_theta_max 25.15
_cell_measurement_theta_min 2.22
_cell_volume 1351.1(5)
_computing_cell_refinement 'CrystalClear (Rigaku/MSC Inc., 2005)'
_computing_data_collection 'CrystalClear (Rigaku/MSC Inc., 2005)'
_computing_data_reduction 'CrystalClear (Rigaku/MSC Inc., 2005)'
_computing_structure_refinement 'SHELXL-97 (Sheldrick, 1997)'
_computing_structure_solution 'SHELXS-97 (Sheldrick, 1990)'
_diffrn_ambient_temperature 113(2)
_diffrn_measured_fraction_theta_full 0.975
_diffrn_measured_fraction_theta_max 0.975
_diffrn_measurement_device_type 'Bruker P4'
_diffrn_measurement_method '\w scans'
_diffrn_radiation_monochromator graphite
_diffrn_radiation_source 'fine-focus sealed tube'
_diffrn_radiation_type MoK\a
_diffrn_radiation_wavelength 0.71073
_diffrn_reflns_av_R_equivalents 0.0347
_diffrn_reflns_av_sigmaI/netI 0.0564
_diffrn_reflns_limit_h_max 8
_diffrn_reflns_limit_h_min -8
_diffrn_reflns_limit_k_max 12
_diffrn_reflns_limit_k_min -13
_diffrn_reflns_limit_l_max 20
_diffrn_reflns_limit_l_min -17
_diffrn_reflns_number 7680
_diffrn_reflns_theta_full 25.15
_diffrn_reflns_theta_max 25.15
_diffrn_reflns_theta_min 2.22
_exptl_absorpt_coefficient_mu 6.998
_exptl_absorpt_correction_T_max 0.7211
_exptl_absorpt_correction_T_min 0.3350
_exptl_absorpt_correction_type multi-scan
_exptl_absorpt_process_details Crystalclear
_exptl_crystal_colour Colorless
_exptl_crystal_density_diffrn 2.449
_exptl_crystal_density_method 'not measured'
_exptl_crystal_description Prism
_exptl_crystal_F_000 956
_exptl_crystal_size_max 0.20
_exptl_crystal_size_mid 0.05
_exptl_crystal_size_min 0.05
_refine_diff_density_max 1.683
_refine_diff_density_min -2.279
_refine_diff_density_rms 0.242
_refine_ls_extinction_method none
_refine_ls_goodness_of_fit_ref 1.065
_refine_ls_hydrogen_treatment constr
_refine_ls_matrix_type full
_refine_ls_number_parameters 406
_refine_ls_number_reflns 4711
_refine_ls_number_restraints 72
_refine_ls_restrained_S_all 1.061
_refine_ls_R_factor_all 0.0414
_refine_ls_R_factor_gt 0.0360
_refine_ls_shift/su_max 0.001
_refine_ls_shift/su_mean 0.000
_refine_ls_structure_factor_coef Fsqd
_refine_ls_weighting_details 'calc w=1/[\s^2^(Fo^2^)+(0.0571P)^2^+4.1770P] where P=(Fo^2^+2Fc^2^)/3'
_refine_ls_weighting_scheme calc
_refine_ls_wR_factor_gt 0.1005
_refine_ls_wR_factor_ref 0.1027
_reflns_number_gt 3887
_reflns_number_total 4711
_reflns_threshold_expression >2sigma(I)
_cod_data_source_file b919056b.txt
_cod_data_source_block Yb-9
_cod_depositor_comments
;
The following automatic conversions were performed:

'_symmetry_cell_setting' value 'Triclinic' changed to 'triclinic'
according to /home/saulius/struct/CIF-dictionaries/cif_core.dic
dictionary named 'cif_core.dic' version 2.4.2 from
2011-04-26.

'_exptl_absorpt_correction_type' value 'Multi-scan'
changed to 'multi-scan' according to
/home/saulius/struct/CIF-dictionaries/cif_core.dic dictionary named
'cif_core.dic' version 2.4.2 from 2011-04-26.

Automatic conversion script
Id: cif_fix_values 1891 2012-01-12 08:04:46Z andrius 
;
_cod_original_cell_volume 1351.1(4)
_cod_original_sg_symbol_H-M P-1
_cod_database_code 7212064

loop_
_symmetry_equiv_pos_as_xyz
'x, y, z'
'-x, -y, -z'

loop_
_atom_site_label
_atom_site_type_symbol
_atom_site_fract_x
_atom_site_fract_y
_atom_site_fract_z
_atom_site_U_iso_or_equiv
_atom_site_adp_type
_atom_site_occupancy
_atom_site_symmetry_multiplicity
_atom_site_calc_flag
_atom_site_refinement_flags
O24 O -0.2166(7) 1.0122(5) 0.4714(3) 0.0099(11) Uani 1 1 d U
Yb1 Yb 0.29726(4) 0.76792(3) 0.518300(18) 0.00582(11) Uani 1 1 d .
Yb2 Yb 0.47624(4) -0.28048(3) 0.167932(18) 0.00481(11) Uani 1 1 d .
C1 C 0.6524(10) -0.0228(7) 0.2114(5) 0.0107(16) Uani 1 1 d .
C2 C 0.6145(10) 0.0868(7) 0.1549(5) 0.0110(16) Uani 1 1 d .
C3 C 0.5738(10) 0.0790(7) 0.0808(5) 0.0094(16) Uani 1 1 d .
H3 H 0.5633 0.0031 0.0634 0.011 Uiso 1 1 calc R
C4 C 0.5464(9) 0.1854(7) 0.0281(4) 0.0061(15) Uani 1 1 d .
C5 C 0.5493(10) 0.3006(7) 0.0638(5) 0.0083(15) Uani 1 1 d .
H5 H 0.5221 0.3748 0.0353 0.010 Uiso 1 1 calc R
C6 C 0.5915(10) 0.2997(7) 0.1383(5) 0.0096(16) Uani 1 1 d .
C7 C 0.6079(10) 0.4142(7) 0.1796(4) 0.0072(15) Uani 1 1 d .
C8 C 0.2033(10) -0.0169(7) 0.2312(5) 0.0093(16) Uani 1 1 d .
C9 C 0.1367(10) 0.0843(7) 0.1721(5) 0.0089(16) Uani 1 1 d .
C10 C 0.0854(10) 0.0685(7) 0.1015(5) 0.0076(15) Uani 1 1 d .
H10 H 0.0814 -0.0104 0.0869 0.009 Uiso 1 1 calc R
C11 C 0.0366(10) 0.1711(7) 0.0483(5) 0.0101(16) Uani 1 1 d .
C12 C 0.0362(10) 0.2903(7) 0.0801(5) 0.0103(16) Uani 1 1 d .
H12 H -0.0008 0.3623 0.0508 0.012 Uiso 1 1 calc R
C13 C 0.0897(10) 0.2964(7) 0.1525(4) 0.0072(15) Uani 1 1 d U
C14 C 0.1152(10) 0.4161(7) 0.1839(5) 0.0104(16) Uani 1 1 d .
C15 C 0.5299(10) 0.5016(7) 0.5419(4) 0.0061(15) Uani 1 1 d .
C16 C -0.0594(10) 0.9594(7) 0.4855(4) 0.0078(15) Uani 1 1 d .
O1 O 0.7295(7) -0.0109(5) 0.2693(3) 0.0128(12) Uani 1 1 d U
O2 O 0.6040(7) -0.1172(5) 0.1921(3) 0.0111(11) Uani 1 1 d U
O3 O 0.6263(7) 0.1963(4) 0.1842(3) 0.0070(10) Uani 1 1 d .
O4 O 0.6758(7) 0.4011(5) 0.2426(3) 0.0101(11) Uani 1 1 d .
O5 O 0.5530(7) 0.5132(5) 0.1427(3) 0.0088(11) Uani 1 1 d U
O6 O 0.5221(7) 0.1764(4) -0.0425(3) 0.0076(11) Uani 1 1 d U
O7 O 0.6447(6) -0.3495(4) 0.2719(3) 0.0064(10) Uani 1 1 d U
H7A H 0.6513 -0.4227 0.2909 0.008 Uiso 1 1 d R
H7B H 0.7481 -0.3301 0.2730 0.008 Uiso 1 1 d R
O8 O 0.2915(7) -0.3742(5) 0.2743(3) 0.0079(11) Uani 1 1 d .
H8A H 0.2219 -0.4255 0.2882 0.009 Uiso 1 1 d R
H8B H 0.2601 -0.3164 0.3079 0.009 Uiso 1 1 d R
O9 O 0.7741(7) -0.3239(5) 0.0984(3) 0.0125(12) Uani 1 1 d .
H9A H 0.8231 -0.2681 0.0724 0.015 Uiso 1 1 d R
H9B H 0.8575 -0.3892 0.0984 0.015 Uiso 1 1 d R
O10 O 0.2428(7) -0.3218(5) 0.1077(3) 0.0101(11) Uani 1 1 d .
H10A H 0.2131 -0.3981 0.1140 0.012 Uiso 1 1 d R
H10B H 0.1483 -0.2735 0.0952 0.012 Uiso 1 1 d R
O11 O 0.2312(7) -0.1241(5) 0.2054(3) 0.0112(11) Uani 1 1 d .
O12 O 0.2256(7) 0.0131(5) 0.2975(3) 0.0154(12) Uani 1 1 d U
O13 O 0.0008(8) 0.1605(5) -0.0206(3) 0.0145(12) Uani 1 1 d .
O14 O 0.2101(7) 0.4098(5) 0.2378(3) 0.0125(12) Uani 1 1 d U
O15 O 0.0458(7) 0.5101(5) 0.1474(4) 0.0177(13) Uani 1 1 d .
O16 O 0.1408(7) 0.1969(5) 0.1980(3) 0.0098(11) Uani 1 1 d .
O17 O 0.2383(7) 0.2342(5) 0.3574(3) 0.0135(12) Uani 1 1 d .
H17A H 0.2265 0.2094 0.3121 0.016 Uiso 1 1 d R
H17B H 0.2856 0.2978 0.3488 0.016 Uiso 1 1 d R
O18 O 0.0870(7) 0.2477(5) 0.6983(4) 0.0139(12) Uani 1 1 d .
H18A H 0.0908 0.1896 0.7336 0.017 Uiso 1 1 d R
H18B H 0.0732 0.2188 0.6546 0.017 Uiso 1 1 d R
O19 O 0.1220(10) 0.4000(5) 0.5650(4) 0.0279(15) Uani 1 1 d .
H19A H 0.0181 0.3984 0.5515 0.033 Uiso 1 1 d R
H19B H 0.2059 0.3618 0.5298 0.033 Uiso 1 1 d R
O20 O 0.4843(7) 0.6016(5) 0.5769(3) 0.0115(11) Uani 1 1 d U
O21 O 0.6223(7) 0.4013(5) 0.5662(3) 0.0097(11) Uani 1 1 d .
O22 O 0.3922(7) 0.8330(5) 0.3881(3) 0.0153(12) Uani 1 1 d U
H22A H 0.4888 0.7950 0.3643 0.018 Uiso 1 1 d R
H22B H 0.3676 0.8896 0.3650 0.018 Uiso 1 1 d R
O23 O 0.0098(7) 0.8471(5) 0.4799(3) 0.0112(11) Uani 1 1 d U
O25 O 0.5705(7) 0.8254(5) 0.5220(3) 0.0123(12) Uani 1 1 d .
O26 O 0.2390(7) 0.8047(5) 0.6530(3) 0.0123(11) Uani 1 1 d .
H26A H 0.2323 0.8691 0.6792 0.015 Uiso 1 1 d R
H26B H 0.2598 0.7427 0.6847 0.015 Uiso 1 1 d R
O27 O 0.0912(7) 0.6423(5) 0.5698(4) 0.0151(12) Uani 1 1 d .

loop_
_atom_site_aniso_label
_atom_site_aniso_U_11
_atom_site_aniso_U_22
_atom_site_aniso_U_33
_atom_site_aniso_U_23
_atom_site_aniso_U_13
_atom_site_aniso_U_12
O24 0.0092(13) 0.0100(14) 0.0101(14) 0.0001(9) -0.0020(9) -0.0010(9)
Yb1 0.00665(18) 0.00256(18) 0.00758(19) 0.00059(13) -0.00315(13) 0.00189(13)
Yb2 0.00762(18) 0.00133(18) 0.00579(19) 0.00047(12) -0.00326(13) -0.00009(13)
C1 0.010(4) 0.010(4) 0.013(4) 0.001(3) -0.005(3) -0.002(3)
C2 0.011(4) 0.008(4) 0.016(4) -0.003(3) -0.005(3) -0.004(3)
C3 0.007(3) 0.010(4) 0.012(4) 0.001(3) -0.002(3) -0.002(3)
C4 0.004(3) 0.005(3) 0.009(4) -0.004(3) 0.002(3) -0.002(3)
C5 0.010(3) 0.004(4) 0.010(4) -0.003(3) -0.002(3) 0.002(3)
C6 0.003(3) 0.012(4) 0.013(4) 0.000(3) 0.000(3) -0.001(3)
C7 0.010(3) 0.009(4) 0.002(4) 0.000(3) -0.002(3) -0.002(3)
C8 0.009(3) 0.006(4) 0.011(4) -0.002(3) -0.003(3) 0.003(3)
C9 0.010(4) 0.010(4) 0.005(4) -0.001(3) 0.002(3) 0.001(3)
C10 0.007(3) 0.006(4) 0.010(4) -0.001(3) -0.005(3) 0.000(3)
C11 0.009(3) 0.006(4) 0.017(5) 0.001(3) -0.006(3) -0.003(3)
C12 0.009(3) 0.007(4) 0.015(4) 0.006(3) -0.004(3) 0.000(3)
C13 0.0074(17) 0.0067(17) 0.0075(17) -0.0001(10) -0.0015(10) -0.0015(10)
C14 0.009(3) 0.007(4) 0.014(4) 0.000(3) 0.002(3) 0.000(3)
C15 0.006(3) 0.005(4) 0.007(4) -0.002(3) 0.001(3) -0.001(3)
C16 0.007(3) 0.005(4) 0.011(4) 0.000(3) -0.004(3) 0.001(3)
O1 0.0140(14) 0.0120(14) 0.0127(14) 0.0000(9) -0.0038(9) -0.0020(10)
O2 0.0123(14) 0.0103(14) 0.0115(14) -0.0003(9) -0.0033(9) -0.0027(9)
O3 0.011(2) 0.002(2) 0.007(3) 0.000(2) -0.004(2) 0.001(2)
O4 0.013(3) 0.004(3) 0.014(3) 0.000(2) -0.005(2) -0.003(2)
O5 0.0097(13) 0.0077(14) 0.0092(14) -0.0008(9) -0.0017(9) -0.0017(9)
O6 0.0085(13) 0.0071(13) 0.0073(14) 0.0002(9) -0.0022(9) -0.0016(9)
O7 0.0072(13) 0.0056(13) 0.0069(13) -0.0005(9) -0.0016(9) -0.0016(9)
O8 0.007(2) 0.008(3) 0.010(3) 0.001(2) -0.003(2) -0.003(2)
O9 0.011(3) 0.008(3) 0.014(3) 0.006(2) 0.002(2) 0.001(2)
O10 0.012(3) 0.007(3) 0.015(3) 0.005(2) -0.011(2) -0.005(2)
O11 0.013(3) 0.002(3) 0.019(3) -0.001(2) -0.007(2) 0.001(2)
O12 0.0166(14) 0.0143(15) 0.0149(15) 0.0000(9) -0.0029(10) -0.0019(10)
O13 0.025(3) 0.010(3) 0.012(3) 0.004(2) -0.009(2) -0.006(2)
O14 0.0133(14) 0.0114(14) 0.0134(15) -0.0002(9) -0.0028(9) -0.0034(10)
O15 0.014(3) 0.004(3) 0.038(4) 0.003(2) -0.012(3) -0.003(2)
O16 0.010(2) 0.002(3) 0.016(3) 0.002(2) -0.002(2) 0.001(2)
O17 0.017(3) 0.014(3) 0.011(3) 0.001(2) -0.005(2) -0.005(2)
O18 0.018(3) 0.005(3) 0.019(3) 0.001(2) -0.007(2) -0.003(2)
O19 0.045(4) 0.012(3) 0.028(4) 0.001(3) -0.008(3) -0.006(3)
O20 0.0123(14) 0.0109(14) 0.0108(14) -0.0011(9) -0.0026(9) -0.0008(9)
O21 0.013(3) 0.005(3) 0.011(3) -0.001(2) -0.004(2) 0.002(2)
O22 0.0155(14) 0.0143(14) 0.0150(15) 0.0010(9) -0.0017(10) -0.0014(10)
O23 0.0110(14) 0.0109(14) 0.0112(14) 0.0002(9) -0.0029(9) -0.0005(9)
O25 0.008(2) 0.009(3) 0.021(3) 0.005(2) -0.007(2) -0.002(2)
O26 0.025(3) 0.005(3) 0.009(3) -0.001(2) -0.005(2) -0.004(2)
O27 0.014(3) 0.011(3) 0.020(3) 0.002(2) 0.001(2) -0.006(2)

loop_
_atom_type_symbol
_atom_type_description
_atom_type_scat_dispersion_real
_atom_type_scat_dispersion_imag
_atom_type_scat_source
C C 0.0033 0.0016 'International Tables Vol C Tables 4.2.6.8 and 6.1.1.4'
H H 0.0000 0.0000 'International Tables Vol C Tables 4.2.6.8 and 6.1.1.4'
O O 0.0106 0.0060 'International Tables Vol C Tables 4.2.6.8 and 6.1.1.4'
Yb Yb -0.3850 5.5486 'International Tables Vol C Tables 4.2.6.8 and 6.1.1.4'

loop_
_geom_angle_atom_site_label_1
_geom_angle_atom_site_label_2
_geom_angle_atom_site_label_3
_geom_angle
_geom_angle_site_symmetry_1
_geom_angle_site_symmetry_3
C16 O24 Yb1 117.3(4) . 2_576
O25 Yb1 O26 84.9(2) . .
O25 Yb1 O22 74.7(2) . .
O26 Yb1 O22 149.10(19) . .
O25 Yb1 O23 139.85(18) . .
O26 Yb1 O23 101.83(19) . .
O22 Yb1 O23 80.61(19) . .
O25 Yb1 O27 148.16(19) . .
O26 Yb1 O27 76.0(2) . .
O22 Yb1 O27 131.8(2) . .
O23 Yb1 O27 70.11(19) . .
O25 Yb1 O21 104.31(19) . 2_666
O26 Yb1 O21 138.40(18) . 2_666
O22 Yb1 O21 70.47(19) . 2_666
O23 Yb1 O21 96.47(19) . 2_666
O27 Yb1 O21 75.68(19) . 2_666
O25 Yb1 O20 73.60(18) . .
O26 Yb1 O20 74.81(19) . .
O22 Yb1 O20 119.58(19) . .
O23 Yb1 O20 146.51(18) . .
O27 Yb1 O20 76.87(19) . .
O21 Yb1 O20 69.50(18) 2_666 .
O25 Yb1 O24 75.34(18) . 2_576
O26 Yb1 O24 74.50(18) . 2_576
O22 Yb1 O24 77.94(19) . 2_576
O23 Yb1 O24 68.78(18) . 2_576
O27 Yb1 O24 122.08(18) . 2_576
O21 Yb1 O24 147.06(18) 2_666 2_576
O20 Yb1 O24 137.69(18) . 2_576
O25 Yb1 C15 96.59(19) . 2_666
O26 Yb1 C15 119.70(19) . 2_666
O22 Yb1 C15 86.10(19) . 2_666
O23 Yb1 C15 112.97(19) . 2_666
O27 Yb1 C15 72.10(19) . 2_666
O21 Yb1 C15 20.56(19) 2_666 2_666
O20 Yb1 C15 49.00(19) . 2_666
O24 Yb1 C15 163.50(18) 2_576 2_666
O25 Yb1 C16 95.32(19) . 2_576
O26 Yb1 C16 80.67(19) . 2_576
O22 Yb1 C16 78.4(2) . 2_576
O23 Yb1 C16 48.31(18) . 2_576
O27 Yb1 C16 106.26(19) . 2_576
O21 Yb1 C16 136.73(19) 2_666 2_576
O20 Yb1 C16 153.77(19) . 2_576
O24 Yb1 C16 20.55(17) 2_576 2_576
C15 Yb1 C16 157.20(19) 2_666 2_576
O11 Yb2 O5 142.59(17) . 1_545
O11 Yb2 O10 75.53(19) . .
O5 Yb2 O10 73.97(18) 1_545 .
O11 Yb2 O2 74.80(18) . .
O5 Yb2 O2 141.83(18) 1_545 .
O10 Yb2 O2 140.41(18) . .
O11 Yb2 O9 143.29(18) . .
O5 Yb2 O9 71.93(18) 1_545 .
O10 Yb2 O9 118.1(2) . .
O2 Yb2 O9 75.00(19) . .
O11 Yb2 O7 112.32(19) . .
O5 Yb2 O7 80.47(18) 1_545 .
O10 Yb2 O7 141.55(17) . .
O2 Yb2 O7 74.98(18) . .
O9 Yb2 O7 79.02(18) . .
O11 Yb2 O6 83.00(19) . 2_655
O5 Yb2 O6 106.66(18) 1_545 2_655
O10 Yb2 O6 71.05(17) . 2_655
O2 Yb2 O6 79.83(18) . 2_655
O9 Yb2 O6 71.54(18) . 2_655
O7 Yb2 O6 145.25(16) . 2_655
O11 Yb2 O8 76.99(18) . .
O5 Yb2 O8 75.11(18) 1_545 .
O10 Yb2 O8 76.11(17) . .
O2 Yb2 O8 121.10(18) . .
O9 Yb2 O8 137.60(17) . .
O7 Yb2 O8 69.80(16) . .
O6 Yb2 O8 144.87(16) 2_655 .
O11 Yb2 H8B 64.0 . .
O5 Yb2 H8B 92.4 1_545 .
O10 Yb2 H8B 85.6 . .
O2 Yb2 H8B 104.1 . .
O9 Yb2 H8B 144.7 . .
O7 Yb2 H8B 67.1 . .
O6 Yb2 H8B 143.7 2_655 .
O8 Yb2 H8B 18.0 . .
O1 C1 O2 127.9(7) . .
O1 C1 C2 117.6(7) . .
O2 C1 C2 114.5(7) . .
C3 C2 O3 121.7(7) . .
C3 C2 C1 123.5(7) . .
O3 C2 C1 114.7(7) . .
C2 C3 C4 121.3(7) . .
C2 C3 H3 119.4 . .
C4 C3 H3 119.4 . .
O6 C4 C3 121.2(7) . .
O6 C4 C5 124.1(7) . .
C3 C4 C5 114.7(7) . .
C6 C5 C4 119.8(7) . .
C6 C5 H5 120.1 . .
C4 C5 H5 120.1 . .
C5 C6 O3 123.4(7) . .
C5 C6 C7 124.0(7) . .
O3 C6 C7 112.6(7) . .
O4 C7 O5 127.6(7) . .
O4 C7 C6 118.7(7) . .
O5 C7 C6 113.7(6) . .
O12 C8 O11 127.2(7) . .
O12 C8 C9 118.3(7) . .
O11 C8 C9 114.5(7) . .
C10 C9 O16 122.6(7) . .
C10 C9 C8 126.2(7) . .
O16 C9 C8 111.1(6) . .
C9 C10 C11 121.0(7) . .
C9 C10 H10 119.5 . .
C11 C10 H10 119.5 . .
O13 C11 C10 123.5(7) . .
O13 C11 C12 122.2(7) . .
C10 C11 C12 114.3(7) . .
C13 C12 C11 120.1(7) . .
C13 C12 H12 119.9 . .
C11 C12 H12 119.9 . .
O16 C13 C12 122.8(7) . .
O16 C13 C14 114.6(6) . .
C12 C13 C14 122.3(7) . .
O14 C14 O15 127.4(7) . .
O14 C14 C13 118.1(7) . .
O15 C14 C13 114.3(7) . .
O20 C15 O21 127.3(7) . .
O20 C15 C15 117.1(8) . 2_666
O21 C15 C15 115.6(8) . 2_666
O20 C15 Yb1 167.5(5) . 2_666
O21 C15 Yb1 40.6(3) . 2_666
C15 C15 Yb1 75.1(5) 2_666 2_666
O23 C16 O24 126.5(7) . .
O23 C16 C16 116.5(8) . 2_576
O24 C16 C16 116.9(8) . 2_576
O23 C16 Yb1 168.5(5) . 2_576
O24 C16 Yb1 42.2(3) . 2_576
C16 C16 Yb1 74.9(5) 2_576 2_576
C1 O2 Yb2 172.0(5) . .
C6 O3 C2 118.9(6) . .
C7 O5 Yb2 137.7(5) . 1_565
C4 O6 Yb2 143.4(4) . 2_655
Yb2 O7 H7A 120.4 . .
Yb2 O7 H7B 121.1 . .
H7A O7 H7B 107.7 . .
Yb2 O8 H8A 148.1 . .
Yb2 O8 H8B 100.6 . .
H8A O8 H8B 107.7 . .
Yb2 O9 H9A 121.8 . .
Yb2 O9 H9B 130.0 . .
H9A O9 H9B 107.7 . .
Yb2 O10 H10A 120.3 . .
Yb2 O10 H10B 129.4 . .
H10A O10 H10B 105.6 . .
C8 O11 Yb2 137.9(5) . .
C13 O16 C9 119.1(6) . .
H17A O17 H17B 107.7 . .
H18A O18 H18B 107.7 . .
H19A O19 H19B 107.7 . .
C15 O20 Yb1 118.7(5) . .
C15 O21 Yb1 118.9(5) . 2_666
Yb1 O22 H22A 117.7 . .
Yb1 O22 H22B 134.2 . .
H22A O22 H22B 106.4 . .
C16 O23 Yb1 120.2(5) . .
Yb1 O26 H26A 132.0 . .
Yb1 O26 H26B 117.2 . .
H26A O26 H26B 107.7 . .

loop_
_geom_bond_atom_site_label_1
_geom_bond_atom_site_label_2
_geom_bond_distance
_geom_bond_site_symmetry_2
O24 C16 1.251(9) .
O24 Yb1 2.394(5) 2_576
Yb1 O25 2.281(5) .
Yb1 O26 2.287(5) .
Yb1 O22 2.320(6) .
Yb1 O23 2.325(5) .
Yb1 O27 2.329(5) .
Yb1 O21 2.339(5) 2_666
Yb1 O20 2.340(5) .
Yb1 O24 2.394(5) 2_576
Yb1 C15 3.149(7) 2_666
Yb1 C16 3.169(7) 2_576
Yb2 O11 2.273(5) .
Yb2 O5 2.285(5) 1_545
Yb2 O10 2.295(5) .
Yb2 O2 2.306(5) .
Yb2 O9 2.312(5) .
Yb2 O7 2.325(5) .
Yb2 O6 2.351(5) 2_655
Yb2 O8 2.411(5) .
Yb2 H8B 2.7003 .
C1 O1 1.239(10) .
C1 O2 1.254(9) .
C1 C2 1.508(10) .
C2 C3 1.345(12) .
C2 O3 1.364(9) .
C3 C4 1.436(10) .
C3 H3 0.9300 .
C4 O6 1.246(9) .
C4 C5 1.449(10) .
C5 C6 1.344(11) .
C5 H5 0.9300 .
C6 O3 1.348(9) .
C6 C7 1.521(11) .
C7 O4 1.239(9) .
C7 O5 1.255(9) .
C8 O12 1.232(10) .
C8 O11 1.253(9) .
C8 C9 1.516(10) .
C9 C10 1.341(11) .
C9 O16 1.355(9) .
C10 C11 1.430(10) .
C10 H10 0.9300 .
C11 O13 1.252(9) .
C11 C12 1.454(11) .
C12 C13 1.355(11) .
C12 H12 0.9300 .
C13 O16 1.331(9) .
C13 C14 1.518(10) .
C14 O14 1.233(10) .
C14 O15 1.238(9) .
C15 O20 1.243(9) .
C15 O21 1.263(9) .
C15 C15 1.554(15) 2_666
C15 Yb1 3.149(7) 2_666
C16 O23 1.245(9) .
C16 C16 1.543(14) 2_576
C16 Yb1 3.168(7) 2_576
O5 Yb2 2.285(5) 1_565
O6 Yb2 2.352(5) 2_655
O7 H7A 0.8499 .
O7 H7B 0.8500 .
O8 H8A 0.8501 .
O8 H8B 0.8500 .
O9 H9A 0.8500 .
O9 H9B 0.8500 .
O10 H10A 0.9163 .
O10 H10B 0.8402 .
O17 H17A 0.8501 .
O17 H17B 0.8500 .
O18 H18A 0.8500 .
O18 H18B 0.8502 .
O19 H19A 0.8500 .
O19 H19B 0.8500 .
O21 Yb1 2.339(5) 2_666
O22 H22A 0.8114 .
O22 H22B 0.7252 .
O26 H26A 0.8501 .
O26 H26B 0.8500 .

loop_
_geom_torsion_atom_site_label_1
_geom_torsion_atom_site_label_2
_geom_torsion_atom_site_label_3
_geom_torsion_atom_site_label_4
_geom_torsion
_geom_torsion_site_symmetry_1
_geom_torsion_site_symmetry_4
O1 C1 C2 C3 163.5(7) . .
O2 C1 C2 C3 -15.0(11) . .
O1 C1 C2 O3 -15.9(10) . .
O2 C1 C2 O3 165.6(6) . .
O3 C2 C3 C4 1.9(11) . .
C1 C2 C3 C4 -177.4(7) . .
C2 C3 C4 O6 174.7(7) . .
C2 C3 C4 C5 -5.4(10) . .
O6 C4 C5 C6 -174.6(7) . .
C3 C4 C5 C6 5.5(10) . .
C4 C5 C6 O3 -2.3(11) . .
C4 C5 C6 C7 176.8(6) . .
C5 C6 C7 O4 -168.6(7) . .
O3 C6 C7 O4 10.6(10) . .
C5 C6 C7 O5 9.5(10) . .
O3 C6 C7 O5 -171.3(6) . .
O12 C8 C9 C10 -172.0(7) . .
O11 C8 C9 C10 8.7(11) . .
O12 C8 C9 O16 10.2(9) . .
O11 C8 C9 O16 -169.1(6) . .
O16 C9 C10 C11 1.8(11) . .
C8 C9 C10 C11 -175.8(7) . .
C9 C10 C11 O13 174.6(7) . .
C9 C10 C11 C12 -3.9(10) . .
O13 C11 C12 C13 -174.9(7) . .
C10 C11 C12 C13 3.7(10) . .
C11 C12 C13 O16 -1.3(11) . .
C11 C12 C13 C14 172.1(6) . .
O16 C13 C14 O14 13.5(10) . .
C12 C13 C14 O14 -160.5(7) . .
O16 C13 C14 O15 -171.1(6) . .
C12 C13 C14 O15 15.0(11) . .
Yb1 O24 C16 O23 -176.8(6) 2_576 .
Yb1 O24 C16 C16 4.8(10) 2_576 2_576
O1 C1 O2 Yb2 90(4) . .
C2 C1 O2 Yb2 -92(4) . .
O11 Yb2 O2 C1 23(4) . .
O5 Yb2 O2 C1 -147(4) 1_545 .
O10 Yb2 O2 C1 66(4) . .
O9 Yb2 O2 C1 -178(4) . .
O7 Yb2 O2 C1 -95(4) . .
O6 Yb2 O2 C1 109(4) 2_655 .
O8 Yb2 O2 C1 -41(4) . .
C5 C6 O3 C2 -1.5(11) . .
C7 C6 O3 C2 179.3(6) . .
C3 C2 O3 C6 1.7(11) . .
C1 C2 O3 C6 -178.9(6) . .
O4 C7 O5 Yb2 -16.6(12) . 1_565
C6 C7 O5 Yb2 165.5(5) . 1_565
C3 C4 O6 Yb2 -164.1(5) . 2_655
C5 C4 O6 Yb2 16.0(12) . 2_655
O12 C8 O11 Yb2 -68.9(11) . .
C9 C8 O11 Yb2 110.4(7) . .
O5 Yb2 O11 C8 164.3(7) 1_545 .
O10 Yb2 O11 C8 -159.5(8) . .
O2 Yb2 O11 C8 -6.1(7) . .
O9 Yb2 O11 C8 -41.7(9) . .
O7 Yb2 O11 C8 60.2(8) . .
O6 Yb2 O11 C8 -87.4(8) 2_655 .
O8 Yb2 O11 C8 121.7(8) . .
C12 C13 O16 C9 -1.1(10) . .
C14 C13 O16 C9 -175.0(6) . .
C10 C9 O16 C13 0.9(10) . .
C8 C9 O16 C13 178.8(6) . .
O21 C15 O20 Yb1 -176.5(5) . .
C15 C15 O20 Yb1 4.4(10) 2_666 .
Yb1 C15 O20 Yb1 171(2) 2_666 .
O25 Yb1 O20 C15 -117.0(5) . .
O26 Yb1 O20 C15 153.8(5) . .
O22 Yb1 O20 C15 -55.9(5) . .
O23 Yb1 O20 C15 65.3(6) . .
O27 Yb1 O20 C15 75.0(5) . .
O21 Yb1 O20 C15 -4.4(5) 2_666 .
O24 Yb1 O20 C15 -161.4(4) 2_576 .
C15 Yb1 O20 C15 -2.6(6) 2_666 .
C16 Yb1 O20 C15 175.2(4) 2_576 .
O20 C15 O21 Yb1 -175.9(6) . 2_666
C15 C15 O21 Yb1 3.3(9) 2_666 2_666
O24 C16 O23 Yb1 -175.5(6) . .
C16 C16 O23 Yb1 2.9(11) 2_576 .
Yb1 C16 O23 Yb1 174(2) 2_576 .
O25 Yb1 O23 C16 -32.0(7) . .
O26 Yb1 O23 C16 64.2(6) . .
O22 Yb1 O23 C16 -84.5(5) . .
O27 Yb1 O23 C16 134.4(6) . .
O21 Yb1 O23 C16 -153.4(5) 2_666 .
O20 Yb1 O23 C16 144.5(5) . .
O24 Yb1 O23 C16 -3.9(5) 2_576 .
C15 Yb1 O23 C16 -166.1(5) 2_666 .
C16 Yb1 O23 C16 -1.7(6) 2_576 .
